data_7245473
loop_
_publ_author_name
'Orlando, Tain\'ara'
'Lopes, Leandro C.'
'Neumann, Darlon A. M.'
'Andrade, Valquiria P.'
'Mittersteiner, Mateus'
'Rocha, Cl\'audia Q.'
'Zanatta, Nilo'
'Bonacorso, Helio G.'
'Martins, Marcos A. P.'
'Salbego, Paulo R. S.'

_publ_section_title
;
 Uncovering the origins of supramolecular similarity in a series of
 benzimidazole structures
;
_journal_name_full CrystEngComm
_journal_paper_doi 10.1039/D2CE00909A
_journal_year 2022
_chemical_formula_moiety 'C19 H14 F3 N3 O3'
_chemical_formula_sum 'C19 H14 F3 N3 O3'
_chemical_formula_weight 389.337
_chemical_name_common benzoimidazole
_chemical_name_systematic
;
(4-hydroxy-4-(trifluoromethyl)-1,4-dihydrobenzo[4,5]imidazo[1,2-a]pyrimidin-3-yl)(4-methoxyphenyl)methanone
;
_space_group_crystal_system monoclinic
_space_group_IT_number 14
_space_group_name_Hall '-P 2yn'
_space_group_name_H-M_alt 'P 1 21/n 1'
_symmetry_Int_Tables_number 14
_atom_sites_solution_primary iterative
_audit_creation_date 2022-08-02
_audit_creation_method
;
Olex2 1.5
(compiled 2021.12.09 svn.r5202d8cf for OlexSys, GUI svn.r6439)
;
_audit_update_record
;
2022-08-03 deposited with the CCDC.	2022-09-05 downloaded from the CCDC.
;
_cell_angle_alpha 90
_cell_angle_beta 92.951(2)
_cell_angle_gamma 90
_cell_formula_units_Z 4
_cell_length_a 6.0869(3)
_cell_length_b 15.3931(8)
_cell_length_c 17.5350(9)
_cell_measurement_reflns_used 9907
_cell_measurement_temperature 110.38
_cell_measurement_theta_max 26.95
_cell_measurement_theta_min 2.33
_cell_volume 1640.79(14)
_computing_cell_refinement 'SAINT V8.38A (Bruker, 2018)'
_computing_data_collection 'BRUKER APEX-III'
_computing_data_reduction 'SAINT V8.38A (Bruker, 2018)'
_computing_molecular_graphics 'Olex2 1.5 (Dolomanov et al., 2009)'
_computing_publication_material 'Olex2 1.5 (Dolomanov et al., 2009)'
_computing_structure_refinement 'olex2.refine 1.5 (Bourhis et al., 2015)'
_computing_structure_solution 'olex2.solve 1.5 (Bourhis et al., 2015)'
_diffrn_ambient_temperature 110
_diffrn_detector 'PHOTON 100 CMOS detector'
_diffrn_detector_area_resol_mean 10.4167
_diffrn_detector_type Bruker
_diffrn_measured_fraction_theta_full 0.9997
_diffrn_measured_fraction_theta_max 0.9984
_diffrn_measurement_device 'KAPPA four-circle goniometer'
_diffrn_measurement_device_type 'Bruker D8 Venture'
_diffrn_measurement_method '\f and \w scans'
_diffrn_radiation_type 'Mo K\a'
_diffrn_radiation_wavelength 0.71073
_diffrn_reflns_av_R_equivalents 0.0863
_diffrn_reflns_av_unetI/netI 0.0340
_diffrn_reflns_Laue_measured_fraction_full 0.9997
_diffrn_reflns_Laue_measured_fraction_max 0.9984
_diffrn_reflns_limit_h_max 7
_diffrn_reflns_limit_h_min -7
_diffrn_reflns_limit_k_max 19
_diffrn_reflns_limit_k_min -19
_diffrn_reflns_limit_l_max 22
_diffrn_reflns_limit_l_min -22
_diffrn_reflns_number 45928
_diffrn_reflns_point_group_measured_fraction_full 0.9997
_diffrn_reflns_point_group_measured_fraction_max 0.9984
_diffrn_reflns_theta_full 25.2417
_diffrn_reflns_theta_max 27.20
_diffrn_reflns_theta_min 2.33
_diffrn_source 'fine-focus sealed tube'
_diffrn_standards_number 0
_exptl_absorpt_coefficient_mu 0.131
_exptl_absorpt_correction_T_max 0.7455
_exptl_absorpt_correction_T_min 0.6691
_exptl_absorpt_correction_type multi-scan
_exptl_absorpt_process_details
;
SADABS-2016/2 (Bruker,2016/2) was used for absorption correction.
wR2(int) was 0.1083 before and 0.0697 after correction.
The Ratio of minimum to maximum transmission is 0.8975.
The \l/2 correction factor is Not present.
;
_exptl_crystal_colour colourless
_exptl_crystal_colour_primary colourless
_exptl_crystal_density_diffrn 1.576
_exptl_crystal_density_meas ?
_exptl_crystal_density_method 'not measured'
_exptl_crystal_description BLOCK
_exptl_crystal_F_000 800.695
_exptl_crystal_size_max 0.162
_exptl_crystal_size_mid 0.154
_exptl_crystal_size_min 0.102
_refine_diff_density_max 0.6070
_refine_diff_density_min -0.4168
_refine_diff_density_rms 0.0876
_refine_ls_d_res_high 0.7774
_refine_ls_d_res_low 8.7559
_refine_ls_goodness_of_fit_ref 1.0683
_refine_ls_hydrogen_treatment constr
_refine_ls_matrix_type full
_refine_ls_number_constraints 26
_refine_ls_number_parameters 255
_refine_ls_number_reflns 3656
_refine_ls_number_restraints 0
_refine_ls_restrained_S_all 1.0683
_refine_ls_R_factor_all 0.0593
_refine_ls_R_factor_gt 0.0459
_refine_ls_shift/su_max 0.0003
_refine_ls_shift/su_mean 0.0000
_refine_ls_structure_factor_coef Fsqd
_refine_ls_weighting_details 'w=1/[\s^2^(Fo^2^)+(0.0596P)^2^+1.0659P] where P=(Fo^2^+2Fc^2^)/3'
_refine_ls_weighting_scheme calc
_refine_ls_wR_factor_gt 0.1111
_refine_ls_wR_factor_ref 0.1199
_reflns_Friedel_coverage 0.0
_reflns_limit_h_max 7
_reflns_limit_h_min -7
_reflns_limit_k_max 19
_reflns_limit_k_min 0
_reflns_limit_l_max 22
_reflns_limit_l_min -6
_reflns_number_gt 3023
_reflns_number_total 3656
_reflns_threshold_expression I>=2u(I)
_cod_data_source_file d2ce00909a2.cif
_cod_data_source_block mo_mmv0371_0ma_a
_cod_depositor_comments
;
The following automatic conversions were performed:

data item '_exptl_crystal_density_meas' value 'none' was changed to
'?' -- the value is perceived as not measured.

Automatic conversion script
Id: cif_fix_values 7556 2019-12-06 15:28:31Z antanas 
;
_cod_original_sg_symbol_Hall '-P 2ybc (x-z,y,z)'
_cod_database_code 7245473
_exptl_absorpt_special_details none
_olex2_refinement_description
;
1. Fixed Uiso
 At 1.2 times of:
  All C(H) groups, All N(H) groups
 At 1.5 times of:
  All C(H,H,H) groups, All O(H) groups
2.a Aromatic/amide H refined with riding coordinates:
 N3(H3), C3(H3a), C4(H4), C5(H5), C14(H14), C15(H15), C2(H2), C8(H8), C18(H18),
  C17(H17)
2.b Idealised Me refined as rotating group:
 C19(H19a,H19b,H19c)
2.c Idealised tetrahedral OH refined as rotating group:
 O1(H1)
;
_olex2_submission_special_instructions 'No special instructions were received'

loop_
_space_group_symop_id
_space_group_symop_operation_xyz
1 x,y,z
2 -x+1/2,y+1/2,-z+1/2
3 -x,-y,-z
4 x-1/2,-y-1/2,z-1/2

loop_
_atom_site_label
_atom_site_type_symbol
_atom_site_fract_x
_atom_site_fract_y
_atom_site_fract_z
_atom_site_U_iso_or_equiv
_atom_site_adp_type
_atom_site_occupancy
_atom_site_refinement_flags_posn
F2 F 0.24946(17) 0.27539(7) 0.36102(6) 0.0240(3) Uani 1.000000 .
F1 F 0.54232(19) 0.26218(7) 0.29773(6) 0.0267(3) Uani 1.000000 .
F3 F 0.53538(18) 0.21208(6) 0.41228(6) 0.0234(3) Uani 1.000000 .
O3 O 0.2194(2) 0.58529(8) 0.00072(6) 0.0176(3) Uani 1.000000 .
O2 O 0.8077(2) 0.44112(9) 0.27964(7) 0.0222(3) Uani 1.000000 .
O1 O 0.77954(19) 0.36068(8) 0.41045(7) 0.0179(3) Uani 1.000000 .
H1 H 0.84206(19) 0.3850(13) 0.3746(7) 0.0269(4) Uiso 1.000000 GR
N2 N 0.4534(2) 0.38205(9) 0.47056(7) 0.0126(3) Uani 1.000000 .
N1 N 0.1812(2) 0.42115(9) 0.54574(7) 0.0137(3) Uani 1.000000 .
N3 N 0.1813(2) 0.47795(9) 0.41950(8) 0.0129(3) Uani 1.000000 .
H3 H 0.0556(2) 0.50545(9) 0.42313(8) 0.0155(4) Uiso 1.000000 R
C3 C 0.4944(3) 0.28639(12) 0.68998(10) 0.0208(4) Uani 1.000000 .
H3a H 0.4945(3) 0.26590(12) 0.74108(10) 0.0249(5) Uiso 1.000000 R
C4 C 0.6684(3) 0.26388(12) 0.64454(10) 0.0211(4) Uani 1.000000 .
H4 H 0.7854(3) 0.22936(12) 0.66592(10) 0.0253(5) Uiso 1.000000 R
C5 C 0.6742(3) 0.29071(11) 0.56915(10) 0.0179(4) Uani 1.000000 .
H5 H 0.7917(3) 0.27512(11) 0.53823(10) 0.0215(4) Uiso 1.000000 R
C6 C 0.5001(3) 0.34138(10) 0.54126(9) 0.0134(3) Uani 1.000000 .
C10 C 0.5534(3) 0.36684(11) 0.39772(9) 0.0129(3) Uani 1.000000 .
C9 C 0.4745(3) 0.43686(11) 0.34160(9) 0.0127(3) Uani 1.000000 .
C12 C 0.6072(3) 0.45538(11) 0.27593(9) 0.0144(3) Uani 1.000000 .
C13 C 0.5005(3) 0.49216(11) 0.20516(9) 0.0136(3) Uani 1.000000 .
C14 C 0.2845(3) 0.47097(11) 0.17975(9) 0.0140(3) Uani 1.000000 .
H14 H 0.1976(3) 0.43489(11) 0.21020(9) 0.0168(4) Uiso 1.000000 R
C15 C 0.1977(3) 0.50222(11) 0.11079(9) 0.0148(3) Uani 1.000000 .
H15 H 0.0530(3) 0.48625(11) 0.09329(9) 0.0177(4) Uiso 1.000000 R
C16 C 0.3221(3) 0.55719(11) 0.06684(9) 0.0140(3) Uani 1.000000 .
C19 C 0.3328(3) 0.64701(12) -0.04384(10) 0.0203(4) Uani 1.000000 .
H19a H 0.3652(19) 0.6991(4) -0.0132(3) 0.0305(6) Uiso 1.000000 GR
H19b H 0.4706(11) 0.6215(3) -0.0598(6) 0.0305(6) Uiso 1.000000 GR
H19c H 0.2402(9) 0.6627(7) -0.0891(4) 0.0305(6) Uiso 1.000000 GR
C2 C 0.3225(3) 0.33785(11) 0.66186(9) 0.0166(4) Uani 1.000000 .
H2 H 0.2049(3) 0.35309(11) 0.69285(9) 0.0199(4) Uiso 1.000000 R
C1 C 0.3272(3) 0.36663(10) 0.58663(9) 0.0129(3) Uani 1.000000 .
C7 C 0.2634(3) 0.42775(10) 0.47822(9) 0.0117(3) Uani 1.000000 .
C8 C 0.2954(3) 0.48516(11) 0.35530(9) 0.0130(3) Uani 1.000000 .
H8 H 0.2466(3) 0.52647(11) 0.31791(9) 0.0156(4) Uiso 1.000000 R
C11 C 0.4695(3) 0.27775(11) 0.36717(9) 0.0167(4) Uani 1.000000 .
C18 C 0.6240(3) 0.54574(11) 0.15958(9) 0.0150(3) Uani 1.000000 .
H18 H 0.7713(3) 0.55946(11) 0.17569(9) 0.0179(4) Uiso 1.000000 R
C17 C 0.5363(3) 0.57937(11) 0.09129(9) 0.0156(3) Uani 1.000000 .
H17 H 0.6210(3) 0.61705(11) 0.06154(9) 0.0187(4) Uiso 1.000000 R

loop_
_atom_site_aniso_label
_atom_site_aniso_U_11
_atom_site_aniso_U_22
_atom_site_aniso_U_33
_atom_site_aniso_U_12
_atom_site_aniso_U_13
_atom_site_aniso_U_23
F2 0.0224(6) 0.0222(6) 0.0270(6) -0.0051(4) -0.0037(4) -0.0042(5)
F1 0.0412(7) 0.0237(6) 0.0157(5) 0.0023(5) 0.0068(5) -0.0069(4)
F3 0.0339(6) 0.0134(5) 0.0228(5) 0.0037(4) -0.0007(4) 0.0015(4)
O3 0.0205(6) 0.0197(6) 0.0121(6) -0.0005(5) -0.0023(5) 0.0046(5)
O2 0.0147(6) 0.0351(8) 0.0169(6) 0.0028(5) 0.0027(5) 0.0072(5)
O1 0.0137(6) 0.0240(7) 0.0162(6) 0.0018(5) 0.0017(4) 0.0044(5)
N2 0.0151(7) 0.0140(7) 0.0086(6) 0.0023(5) 0.0000(5) 0.0007(5)
N1 0.0188(7) 0.0136(7) 0.0087(6) 0.0016(5) 0.0007(5) 0.0008(5)
N3 0.0136(7) 0.0152(7) 0.0101(6) 0.0043(5) 0.0010(5) 0.0017(5)
C3 0.0327(10) 0.0179(9) 0.0112(8) -0.0006(7) -0.0038(7) 0.0034(7)
C4 0.0258(10) 0.0186(9) 0.0181(9) 0.0046(7) -0.0062(7) 0.0035(7)
C5 0.0194(9) 0.0182(8) 0.0161(8) 0.0036(7) -0.0008(7) 0.0007(7)
C6 0.0191(8) 0.0117(7) 0.0091(7) -0.0009(6) -0.0026(6) 0.0010(6)
C10 0.0135(8) 0.0157(8) 0.0095(7) 0.0010(6) 0.0019(6) -0.0007(6)
C9 0.0141(8) 0.0148(8) 0.0091(7) -0.0014(6) -0.0004(6) 0.0004(6)
C12 0.0159(8) 0.0154(8) 0.0121(7) -0.0013(6) 0.0015(6) -0.0005(6)
C13 0.0162(8) 0.0146(8) 0.0101(7) 0.0013(6) 0.0026(6) -0.0005(6)
C14 0.0167(8) 0.0145(8) 0.0112(7) -0.0008(6) 0.0042(6) -0.0008(6)
C15 0.0136(8) 0.0173(8) 0.0134(8) -0.0008(6) 0.0004(6) -0.0026(6)
C16 0.0187(8) 0.0134(8) 0.0098(7) 0.0027(6) 0.0010(6) -0.0015(6)
C19 0.0255(10) 0.0196(9) 0.0158(8) 0.0008(7) 0.0006(7) 0.0070(7)
C2 0.0253(9) 0.0146(8) 0.0099(7) -0.0008(7) 0.0004(6) -0.0002(6)
C1 0.0180(8) 0.0099(7) 0.0105(7) -0.0006(6) -0.0017(6) -0.0007(6)
C7 0.0138(8) 0.0109(7) 0.0105(7) -0.0009(6) -0.0000(6) -0.0010(6)
C8 0.0157(8) 0.0139(8) 0.0092(7) -0.0017(6) -0.0008(6) 0.0011(6)
C11 0.0216(9) 0.0160(8) 0.0127(8) 0.0028(7) 0.0024(6) -0.0016(6)
C18 0.0139(8) 0.0184(8) 0.0127(7) -0.0010(6) 0.0019(6) -0.0022(7)
C17 0.0190(9) 0.0155(8) 0.0125(7) -0.0026(7) 0.0031(6) 0.0009(6)

loop_
_atom_type_symbol
_atom_type_scat_dispersion_real
_atom_type_scat_dispersion_imag
_atom_type_scat_Cromer_Mann_a1
_atom_type_scat_Cromer_Mann_a2
_atom_type_scat_Cromer_Mann_a3
_atom_type_scat_Cromer_Mann_a4
_atom_type_scat_Cromer_Mann_b1
_atom_type_scat_Cromer_Mann_b2
_atom_type_scat_Cromer_Mann_b3
_atom_type_scat_Cromer_Mann_b4
_atom_type_scat_Cromer_Mann_c
_atom_type_scat_source
_atom_type_scat_dispersion_source
C 0.00347 0.00161 2.31000 1.02000 1.58860 0.86500 20.84390 10.20750 0.56870 51.65120 0.21560 'International Tables Volume C Table 6.1.1.4 (pp. 500-502)' 'Henke, Gullikson and Davis, At. Data and Nucl. Data Tables, 1993, 54, 2'
F 0.01794 0.01033 3.53920 2.64120 1.51700 1.02430 10.28250 4.29440 0.26150 26.14760 0.27760 'International Tables Volume C Table 6.1.1.4 (pp. 500-502)' 'Henke, Gullikson and Davis, At. Data and Nucl. Data Tables, 1993, 54, 2'
H 0.00000 0.00000 0.49300 0.32291 0.14019 0.04081 10.51090 26.12570 3.14236 57.79970 0.00304 'International Tables Volume C Table 6.1.1.4 (pp. 500-502)' 'Henke, Gullikson and Davis, At. Data and Nucl. Data Tables, 1993, 54, 2'
N 0.00653 0.00323 12.21260 3.13220 2.01250 1.16630 0.00570 9.89330 28.99750 0.58260 -11.52900 'International Tables Volume C Table 6.1.1.4 (pp. 500-502)' 'Henke, Gullikson and Davis, At. Data and Nucl. Data Tables, 1993, 54, 2'
O 0.01158 0.00611 3.04850 2.28680 1.54630 0.86700 13.27710 5.70110 0.32390 32.90890 0.25080 'International Tables Volume C Table 6.1.1.4 (pp. 500-502)' 'Henke, Gullikson and Davis, At. Data and Nucl. Data Tables, 1993, 54, 2'

loop_
_exptl_crystal_face_index_h
_exptl_crystal_face_index_k
_exptl_crystal_face_index_l
_exptl_crystal_face_perp_dist
0.00 -1.00 -4.00 0.0810
0.00 1.00 4.00 0.0420
4.00 -1.00 -1.00 0.0680
-5.00 0.00 -2.00 0.0660
0.00 3.00 -1.00 0.0050
0.00 -3.00 1.00 0.0490

loop_
_geom_angle_atom_site_label_1
_geom_angle_atom_site_label_2
_geom_angle_atom_site_label_3
_geom_angle
_geom_angle_site_symmetry_1
_geom_angle_site_symmetry_3
_geom_angle_publ_flag
C19 O3 C16 117.65(13) . . ?
C10 O1 H1 109.5 . . ?
C10 N2 C6 128.71(13) . . ?
C7 N2 C6 106.05(13) . . ?
C7 N2 C10 124.13(13) . . ?
C7 N1 C1 104.33(13) . . ?
C7 N3 H3 120.33(9) . . ?
C8 N3 H3 120.33(9) . . ?
C8 N3 C7 119.34(14) . . ?
C4 C3 H3a 119.36(10) . . ?
C2 C3 H3a 119.36(10) . . ?
C2 C3 C4 121.28(16) . . ?
H4 C4 C3 119.15(10) . . ?
C5 C4 C3 121.70(16) . . ?
C5 C4 H4 119.15(11) . . ?
H5 C5 C4 121.71(11) . . ?
C6 C5 C4 116.59(16) . . ?
C6 C5 H5 121.71(10) . . ?
C5 C6 N2 132.77(16) . . ?
C1 C6 N2 104.65(13) . . ?
C1 C6 C5 122.50(15) . . ?
N2 C10 O1 108.96(13) . . ?
C9 C10 O1 115.49(13) . . ?
C9 C10 N2 108.67(13) . . ?
C11 C10 O1 107.58(13) . . ?
C11 C10 N2 107.41(13) . . ?
C11 C10 C9 108.44(13) . . ?
C12 C9 C10 118.50(14) . . ?
C8 C9 C10 120.38(14) . . ?
C8 C9 C12 120.94(15) . . ?
C9 C12 O2 120.32(15) . . ?
C13 C12 O2 119.98(14) . . ?
C13 C12 C9 119.70(14) . . ?
C14 C13 C12 122.64(15) . . ?
C18 C13 C12 118.63(15) . . ?
C18 C13 C14 118.61(15) . . ?
H14 C14 C13 119.78(9) . . ?
C15 C14 C13 120.45(15) . . ?
C15 C14 H14 119.78(10) . . ?
H15 C15 C14 119.97(10) . . ?
C16 C15 C14 120.06(15) . . ?
C16 C15 H15 119.97(9) . . ?
C15 C16 O3 115.19(15) . . ?
C17 C16 O3 124.49(15) . . ?
C17 C16 C15 120.32(15) . . ?
H19a C19 O3 109.5 . . ?
H19b C19 O3 109.5 . . ?
H19b C19 H19a 109.5 . . ?
H19c C19 O3 109.5 . . ?
H19c C19 H19a 109.5 . . ?
H19c C19 H19b 109.5 . . ?
H2 C2 C3 121.06(10) . . ?
C1 C2 C3 117.87(16) . . ?
C1 C2 H2 121.06(10) . . ?
C6 C1 N1 110.57(14) . . ?
C2 C1 N1 129.40(15) . . ?
C2 C1 C6 120.03(15) . . ?
N1 C7 N2 114.39(14) . . ?
N3 C7 N2 119.83(14) . . ?
N3 C7 N1 125.70(15) . . ?
C9 C8 N3 123.67(15) . . ?
H8 C8 N3 118.16(9) . . ?
H8 C8 C9 118.16(9) . . ?
F1 C11 F2 107.38(14) . . ?
F3 C11 F2 107.25(14) . . ?
F3 C11 F1 107.48(13) . . ?
C10 C11 F2 111.26(13) . . ?
C10 C11 F1 110.75(14) . . ?
C10 C11 F3 112.48(14) . . ?
H18 C18 C13 119.31(10) . . ?
C17 C18 C13 121.39(15) . . ?
C17 C18 H18 119.31(10) . . ?
C18 C17 C16 119.13(15) . . ?
H17 C17 C16 120.43(9) . . ?
H17 C17 C18 120.43(10) . . ?

loop_
_geom_bond_atom_site_label_1
_geom_bond_atom_site_label_2
_geom_bond_distance
_geom_bond_site_symmetry_2
_geom_bond_publ_flag
F2 C11 1.339(2) . ?
F1 C11 1.3387(19) . ?
F3 C11 1.333(2) . ?
O3 C16 1.3591(19) . ?
O3 C19 1.430(2) . ?
O2 C12 1.239(2) . ?
O1 H1 0.8400 . ?
O1 C10 1.386(2) . ?
N2 C6 1.405(2) . ?
N2 C10 1.462(2) . ?
N2 C7 1.366(2) . ?
N1 C1 1.394(2) . ?
N1 C7 1.313(2) . ?
N3 H3 0.8800 . ?
N3 C7 1.362(2) . ?
N3 C8 1.357(2) . ?
C3 H3a 0.9500 . ?
C3 C4 1.401(3) . ?
C3 C2 1.383(2) . ?
C4 H4 0.9500 . ?
C4 C5 1.387(2) . ?
C5 H5 0.9500 . ?
C5 C6 1.385(2) . ?
C6 C1 1.406(2) . ?
C10 C9 1.520(2) . ?
C10 C11 1.549(2) . ?
C9 C12 1.468(2) . ?
C9 C8 1.351(2) . ?
C12 C13 1.483(2) . ?
C13 C14 1.404(2) . ?
C13 C18 1.395(2) . ?
C14 H14 0.9500 . ?
C14 C15 1.381(2) . ?
C15 H15 0.9500 . ?
C15 C16 1.394(2) . ?
C16 C17 1.394(2) . ?
C19 H19a 0.9800 . ?
C19 H19b 0.9800 . ?
C19 H19c 0.9800 . ?
C2 H2 0.9500 . ?
C2 C1 1.393(2) . ?
C8 H8 0.9500 . ?
C18 H18 0.9500 . ?
C18 C17 1.386(2) . ?
C17 H17 0.9500 . ?

loop_
_geom_torsion_atom_site_label_1
_geom_torsion_atom_site_label_2
_geom_torsion_atom_site_label_3
_geom_torsion_atom_site_label_4
_geom_torsion
_geom_torsion_site_symmetry_1
_geom_torsion_site_symmetry_2
_geom_torsion_site_symmetry_3
_geom_torsion_site_symmetry_4
_geom_torsion_publ_flag
F2 C11 C10 O1 173.45(13) . . . . ?
F2 C11 C10 N2 56.28(14) . . . . ?
F2 C11 C10 C9 -60.99(14) . . . . ?
F1 C11 C10 O1 -67.20(14) . . . . ?
F1 C11 C10 N2 175.63(13) . . . . ?
F1 C11 C10 C9 58.36(15) . . . . ?
F3 C11 C10 O1 53.09(14) . . . . ?
F3 C11 C10 N2 -64.08(14) . . . . ?
F3 C11 C10 C9 178.65(14) . . . . ?
O3 C16 C15 C14 -178.90(14) . . . . ?
O3 C16 C17 C18 -179.30(16) . . . . ?
O2 C12 C9 C10 -26.67(19) . . . . ?
O2 C12 C9 C8 148.39(17) . . . . ?
O2 C12 C13 C14 146.70(16) . . . . ?
O2 C12 C13 C18 -29.24(19) . . . . ?
O1 C10 N2 C6 -44.11(17) . . . . ?
O1 C10 N2 C7 149.65(12) . . . . ?
O1 C10 C9 C12 35.28(16) . . . . ?
O1 C10 C9 C8 -139.81(14) . . . . ?
N2 C6 C5 C4 177.6(2) . . . . ?
N2 C6 C1 N1 -0.46(14) . . . . ?
N2 C6 C1 C2 -179.58(12) . . . . ?
N2 C10 C9 C12 158.04(12) . . . . ?
N2 C10 C9 C8 -17.04(16) . . . . ?
N2 C7 N1 C1 -0.08(15) . . . . ?
N2 C7 N3 C8 -3.13(18) . . . . ?
N1 C1 C6 C5 176.64(13) . . . . ?
N1 C1 C2 C3 -177.30(18) . . . . ?
N1 C7 N3 C8 173.56(16) . . . . ?
N3 C8 C9 C10 2.90(19) . . . . ?
N3 C8 C9 C12 -172.07(15) . . . . ?
C3 C4 C5 C6 0.4(2) . . . . ?
C3 C2 C1 C6 1.64(19) . . . . ?
C4 C5 C6 C1 1.4(2) . . . . ?
C5 C6 C1 C2 -2.49(19) . . . . ?
C10 C9 C12 C13 153.95(14) . . . . ?
C9 C12 C13 C14 -33.91(18) . . . . ?
C9 C12 C13 C18 150.14(15) . . . . ?
C12 C13 C14 C15 -175.52(16) . . . . ?
C12 C13 C18 C17 177.47(15) . . . . ?
C13 C14 C15 C16 -1.81(18) . . . . ?
C13 C18 C17 C16 -1.73(19) . . . . ?
C14 C15 C16 C17 1.44(19) . . . . ?
C15 C16 C17 C18 0.32(19) . . . . ?
